data_4349978
loop_
_publ_author_name
'Yuan, Jiaqi'
'Li, Jiantang'
'Che, Songtian'
'Li, Guanghua'
'Liu, Xinyao'
'Sun, Xiaodong'
'Zou, Lifei'
'Zhang, Lirong'
'Liu, Yunling'

_publ_section_title
;
 Two unique copper cluster-based metal--organic frameworks with high
 performance for CO2 adsorption and separation
;
_journal_issue 2
_journal_name_full 'Inorganic Chemistry Frontiers'
_journal_page_first 556
_journal_paper_doi 10.1039/C8QI01315B
_journal_volume 6
_journal_year 2019
_chemical_formula_moiety 'C30 H40 Cu4 N12 O16'
_chemical_formula_sum 'C30 H40 Cu4 N12 O16'
_chemical_formula_weight 1078.90
_chemical_melting_point ?
_space_group_IT_number 14
_space_group_name_Hall '-P 2yn'
_space_group_name_H-M_alt 'P 1 21/n 1'
_symmetry_cell_setting monoclinic
_symmetry_space_group_name_H-M 'P 1 21/n 1'
_atom_sites_solution_hydrogens geom
_atom_sites_solution_primary direct
_atom_sites_solution_secondary difmap
_audit_creation_method SHELXL-97
_audit_update_record
;
2018-12-27 deposited with the CCDC.
2019-01-04 downloaded from the CCDC.
;
_cell_angle_alpha 90.00
_cell_angle_beta 93.26(3)
_cell_angle_gamma 90.00
_cell_formula_units_Z 2
_cell_length_a 12.009(2)
_cell_length_b 11.479(2)
_cell_length_c 16.743(3)
_cell_measurement_reflns_used 4171
_cell_measurement_temperature 293(2)
_cell_measurement_theta_max 25.32
_cell_measurement_theta_min 2.03
_cell_volume 2304.3(7)
_computing_cell_refinement 'Bruker SMART'
_computing_data_collection 'Bruker SMART'
_computing_data_reduction 'Bruker SAINT'
_computing_molecular_graphics SHELXP-97
_computing_publication_material SHELXTL
_computing_structure_refinement 'SHELXL-97 (Sheldrick, 1997)'
_computing_structure_solution 'SHELXS-97 (Sheldrick, 1990)'
_diffrn_ambient_temperature 293(2)
_diffrn_detector_area_resol_mean 9.00cm
_diffrn_measured_fraction_theta_full 0.993
_diffrn_measured_fraction_theta_max 0.993
_diffrn_measurement_device_type 'CCD area detector'
_diffrn_measurement_method 'phi and omega scans'
_diffrn_radiation_monochromator graphite
_diffrn_radiation_source 'fine-focus sealed tube'
_diffrn_radiation_type MoK\a
_diffrn_radiation_wavelength 0.71073
_diffrn_reflns_av_R_equivalents 0.0413
_diffrn_reflns_av_sigmaI/netI 0.0426
_diffrn_reflns_limit_h_max 14
_diffrn_reflns_limit_h_min -14
_diffrn_reflns_limit_k_max 13
_diffrn_reflns_limit_k_min -13
_diffrn_reflns_limit_l_max 20
_diffrn_reflns_limit_l_min -16
_diffrn_reflns_number 14898
_diffrn_reflns_theta_full 25.32
_diffrn_reflns_theta_max 25.32
_diffrn_reflns_theta_min 2.03
_diffrn_standards_decay_% none
_diffrn_standards_interval_count none
_diffrn_standards_interval_time none
_diffrn_standards_number none
_exptl_absorpt_coefficient_mu 1.896
_exptl_absorpt_correction_T_max 0.7518
_exptl_absorpt_correction_T_min 0.7357
_exptl_absorpt_correction_type empirical
_exptl_absorpt_process_details SADABS
_exptl_crystal_colour green
_exptl_crystal_density_diffrn 1.555
_exptl_crystal_density_meas ?
_exptl_crystal_density_method 'not measured'
_exptl_crystal_description block
_exptl_crystal_F_000 1096
_exptl_crystal_size_max 0.28
_exptl_crystal_size_mid 0.26
_exptl_crystal_size_min 0.24
_refine_diff_density_max 0.433
_refine_diff_density_min -0.372
_refine_diff_density_rms 0.075
_refine_ls_extinction_method none
_refine_ls_goodness_of_fit_ref 1.170
_refine_ls_hydrogen_treatment mixed
_refine_ls_matrix_type full
_refine_ls_number_parameters 211
_refine_ls_number_reflns 4171
_refine_ls_number_restraints 3
_refine_ls_restrained_S_all 1.170
_refine_ls_R_factor_all 0.0349
_refine_ls_R_factor_gt 0.0292
_refine_ls_shift/su_max 0.001
_refine_ls_shift/su_mean 0.000
_refine_ls_structure_factor_coef Fsqd
_refine_ls_weighting_details 'calc w=1/[\s^2^(Fo^2^)+(0.0317P)^2^+2.0888P] where P=(Fo^2^+2Fc^2^)/3'
_refine_ls_weighting_scheme calc
_refine_ls_wR_factor_gt 0.0909
_refine_ls_wR_factor_ref 0.0921
_reflns_number_gt 3497
_reflns_number_total 4171
_reflns_threshold_expression >2sigma(I)
_cod_data_source_file c8qi01315b2.cif
_cod_data_source_block aaa_CCDC1
_cod_depositor_comments
;
The following automatic conversions were performed:

data item '_chemical_melting_point' value 'not measured' was changed
to '?' -- the value is undefined or not given.

data item '_exptl_crystal_density_meas' value 'none' was changed to
'?' -- the value is perceived as not measured.

Automatic conversion script
Id: cif_fix_values 6909 2019-04-08 15:41:33Z antanas 
;
_cod_original_cell_volume 2304.2(8)
_cod_original_sg_symbol_H-M P2(1)/n
_cod_database_code 4349978
_platon_squeeze_void_probe_radius 1.20

loop_
_symmetry_equiv_pos_as_xyz
'x, y, z'
'-x+1/2, y+1/2, -z+1/2'
'-x, -y, -z'
'x-1/2, -y-1/2, z-1/2'

loop_
_atom_site_label
_atom_site_type_symbol
_atom_site_fract_x
_atom_site_fract_y
_atom_site_fract_z
_atom_site_U_iso_or_equiv
_atom_site_adp_type
_atom_site_occupancy
_atom_site_symmetry_multiplicity
_atom_site_calc_flag
_atom_site_refinement_flags
_atom_site_disorder_assembly
_atom_site_disorder_group
Cu1 Cu 0.37698(3) 1.01843(3) 0.47784(2) 0.01816(12) Uani 1 1 d D . .
Cu2 Cu 0.49360(3) 1.15389(3) 0.63374(2) 0.01933(12) Uani 1 1 d D . .
O1 O 0.36898(19) 1.1058(2) 0.36654(15) 0.0312(6) Uani 1 1 d . . .
O2 O 0.5267(2) 1.0250(2) 0.32649(17) 0.0359(7) Uani 1 1 d . . .
O3 O 0.24437(18) 1.4164(2) 0.05772(14) 0.0267(6) Uani 1 1 d . . .
O4 O 0.15366(18) 1.3217(2) 0.15257(16) 0.0326(6) Uani 1 1 d . . .
O5 O 0.50524(16) 1.10878(18) 0.52214(13) 0.0163(5) Uani 1 1 d D . .
N1 N 0.7536(2) 1.2813(3) 0.15462(19) 0.0297(7) Uani 1 1 d . . .
N2 N 0.8288(2) 1.3306(2) 0.11025(18) 0.0240(6) Uani 1 1 d . . .
N3 N 0.7788(2) 1.3922(2) 0.05233(17) 0.0212(6) Uani 1 1 d . . .
N4 N 0.6693(2) 1.3840(3) 0.05648(19) 0.0292(7) Uani 1 1 d . . .
C1 C 0.6561(3) 1.3157(3) 0.1199(2) 0.0262(8) Uani 1 1 d . . .
C2 C 0.5484(3) 1.2836(3) 0.1512(2) 0.0255(8) Uani 1 1 d . . .
C3 C 0.5461(3) 1.2063(3) 0.2157(2) 0.0289(8) Uani 1 1 d . . .
H3 H 0.6122 1.1724 0.2359 0.035 Uiso 1 1 calc R . .
C4 C 0.4469(3) 1.1795(3) 0.2500(2) 0.0241(8) Uani 1 1 d . . .
C5 C 0.3488(3) 1.2273(3) 0.2188(2) 0.0246(8) Uani 1 1 d . . .
H5 H 0.2823 1.2099 0.2420 0.029 Uiso 1 1 calc R . .
C6 C 0.3477(3) 1.3018(3) 0.1524(2) 0.0219(7) Uani 1 1 d . . .
C7 C 0.4483(3) 1.3305(3) 0.1194(2) 0.0250(8) Uani 1 1 d . . .
H7 H 0.4486 1.3810 0.0760 0.030 Uiso 1 1 calc R . .
C8 C 0.4481(3) 1.0969(3) 0.3202(2) 0.0254(8) Uani 1 1 d . . .
C9 C 0.2397(3) 1.3507(3) 0.1176(2) 0.0224(7) Uani 1 1 d . . .
O6 O 0.4826(2) 1.2270(3) 0.73944(18) 0.0420(7) Uani 1 1 d . . .
C10 C 0.4310(7) 1.1930(8) 0.7892(5) 0.079(2) Uani 0.75 1 d P A 1
C10' C 0.5283(18) 1.183(2) 0.7931(12) 0.068(7) Uani 0.25 1 d P A 2
H5A H 0.516(3) 1.180(2) 0.4887(11) 0.081 Uiso 1 1 d D . .

loop_
_atom_site_aniso_label
_atom_site_aniso_U_11
_atom_site_aniso_U_22
_atom_site_aniso_U_33
_atom_site_aniso_U_23
_atom_site_aniso_U_13
_atom_site_aniso_U_12
Cu1 0.01063(19) 0.0236(2) 0.0203(2) -0.00517(16) 0.00187(16) -0.00103(15)
Cu2 0.01009(19) 0.0271(2) 0.0209(2) -0.00612(17) 0.00197(16) 0.00013(15)
O1 0.0241(13) 0.0455(16) 0.0243(13) 0.0157(12) 0.0036(11) 0.0030(11)
O2 0.0258(13) 0.0391(15) 0.0435(17) 0.0228(13) 0.0079(12) 0.0074(11)
O3 0.0164(11) 0.0357(14) 0.0283(14) 0.0158(11) 0.0034(10) 0.0055(10)
O4 0.0116(11) 0.0500(16) 0.0362(15) 0.0209(13) 0.0018(11) 0.0022(10)
O5 0.0122(10) 0.0203(11) 0.0166(11) -0.0006(9) 0.0014(9) 0.0005(8)
N1 0.0141(14) 0.0408(18) 0.0346(18) 0.0187(15) 0.0034(13) -0.0025(12)
N2 0.0121(13) 0.0322(16) 0.0280(17) 0.0093(13) 0.0034(12) -0.0006(11)
N3 0.0115(13) 0.0273(15) 0.0249(15) 0.0091(12) 0.0015(12) 0.0022(11)
N4 0.0141(14) 0.0397(18) 0.0340(18) 0.0165(14) 0.0042(13) 0.0007(12)
C1 0.0130(16) 0.032(2) 0.034(2) 0.0111(16) 0.0010(15) 0.0014(13)
C2 0.0137(16) 0.034(2) 0.029(2) 0.0095(16) 0.0026(15) -0.0011(14)
C3 0.0154(16) 0.040(2) 0.031(2) 0.0130(17) -0.0015(15) 0.0033(15)
C4 0.0203(17) 0.0296(19) 0.0224(18) 0.0083(15) 0.0018(15) -0.0004(14)
C5 0.0144(16) 0.0324(19) 0.0271(19) 0.0083(15) 0.0036(15) -0.0029(14)
C6 0.0126(15) 0.0304(19) 0.0227(18) 0.0061(15) -0.0003(14) -0.0001(13)
C7 0.0179(16) 0.033(2) 0.0243(19) 0.0127(15) 0.0024(15) -0.0004(14)
C8 0.0188(17) 0.034(2) 0.0229(18) 0.0109(15) -0.0008(15) -0.0059(15)
C9 0.0143(16) 0.0269(18) 0.0259(19) 0.0044(15) 0.0007(14) 0.0034(13)
O6 0.0289(14) 0.065(2) 0.0320(17) -0.0197(15) 0.0057(14) -0.0022(14)
C10 0.083(6) 0.114(7) 0.043(4) -0.002(4) 0.022(4) -0.018(5)
C10' 0.048(13) 0.13(2) 0.027(11) 0.022(12) 0.004(10) 0.016(12)

loop_
_atom_type_symbol
_atom_type_description
_atom_type_scat_dispersion_real
_atom_type_scat_dispersion_imag
_atom_type_scat_source
C C 0.0033 0.0016 'International Tables Vol C Tables 4.2.6.8 and 6.1.1.4'
H H 0.0000 0.0000 'International Tables Vol C Tables 4.2.6.8 and 6.1.1.4'
N N 0.0061 0.0033 'International Tables Vol C Tables 4.2.6.8 and 6.1.1.4'
O O 0.0106 0.0060 'International Tables Vol C Tables 4.2.6.8 and 6.1.1.4'
Cu Cu 0.3201 1.2651 'International Tables Vol C Tables 4.2.6.8 and 6.1.1.4'

loop_
_geom_angle_atom_site_label_1
_geom_angle_atom_site_label_2
_geom_angle_atom_site_label_3
_geom_angle
_geom_angle_site_symmetry_1
_geom_angle_site_symmetry_3
O3 Cu1 O5 173.84(10) 2_545 .
O3 Cu1 O5 94.42(9) 2_545 3_676
O5 Cu1 O5 81.30(9) . 3_676
O3 Cu1 N3 92.36(10) 2_545 4_586
O5 Cu1 N3 88.37(9) . 4_586
O5 Cu1 N3 141.91(10) 3_676 4_586
O3 Cu1 O1 91.16(11) 2_545 .
O5 Cu1 O1 94.45(10) . .
O5 Cu1 O1 109.73(9) 3_676 .
N3 Cu1 O1 107.54(11) 4_586 .
O3 Cu1 Cu1 134.10(7) 2_545 3_676
O5 Cu1 Cu1 41.46(6) . 3_676
O5 Cu1 Cu1 39.84(6) 3_676 3_676
N3 Cu1 Cu1 120.59(8) 4_586 3_676
O1 Cu1 Cu1 106.05(7) . 3_676
O4 Cu2 O5 93.98(10) 4_686 .
O4 Cu2 O6 84.81(11) 4_686 .
O5 Cu2 O6 170.16(12) . .
O4 Cu2 N2 166.49(12) 4_686 4_586
O5 Cu2 N2 87.68(11) . 4_586
O6 Cu2 N2 91.27(12) . 4_586
O4 Cu2 O2 102.28(11) 4_686 3_676
O5 Cu2 O2 93.32(10) . 3_676
O6 Cu2 O2 96.48(13) . 3_676
N2 Cu2 O2 91.00(11) 4_586 3_676
C8 O1 Cu1 120.3(2) . .
C8 O2 Cu2 123.3(2) . 3_676
C9 O3 Cu1 122.7(2) . 2
C9 O4 Cu2 135.5(2) . 4_585
Cu2 O5 Cu1 113.81(10) . .
Cu2 O5 Cu1 106.15(10) . 3_676
Cu1 O5 Cu1 98.70(9) . 3_676
Cu2 O5 H5A 109.7(15) . .
Cu1 O5 H5A 109.9(15) . .
Cu1 O5 H5A 118(2) 3_676 .
N2 N1 C1 103.8(3) . .
N3 N2 N1 110.2(2) . .
N3 N2 Cu2 120.0(2) . 4_685
N1 N2 Cu2 128.6(2) . 4_685
N2 N3 N4 109.6(3) . .
N2 N3 Cu1 117.71(19) . 4_685
N4 N3 Cu1 132.7(2) . 4_685
N3 N4 C1 104.3(3) . .
N1 C1 N4 112.2(3) . .
N1 C1 C2 122.5(3) . .
N4 C1 C2 125.2(3) . .
C7 C2 C3 119.1(3) . .
C7 C2 C1 121.6(3) . .
C3 C2 C1 119.3(3) . .
C4 C3 C2 121.0(3) . .
C4 C3 H3 119.5 . .
C2 C3 H3 119.5 . .
C5 C4 C3 119.5(3) . .
C5 C4 C8 121.1(3) . .
C3 C4 C8 119.4(3) . .
C4 C5 C6 120.9(3) . .
C4 C5 H5 119.5 . .
C6 C5 H5 119.5 . .
C7 C6 C5 119.2(3) . .
C7 C6 C9 120.5(3) . .
C5 C6 C9 120.3(3) . .
C2 C7 C6 120.3(3) . .
C2 C7 H7 119.9 . .
C6 C7 H7 119.9 . .
O2 C8 O1 126.2(3) . .
O2 C8 C4 116.9(3) . .
O1 C8 C4 116.9(3) . .
O3 C9 O4 127.1(3) . .
O3 C9 C6 117.2(3) . .
O4 C9 C6 115.8(3) . .
C10 O6 C10' 62.0(11) . .
C10 O6 Cu2 125.5(5) . .
C10' O6 Cu2 117.8(13) . .

loop_
_geom_bond_atom_site_label_1
_geom_bond_atom_site_label_2
_geom_bond_distance
_geom_bond_site_symmetry_2
Cu1 O3 1.937(2) 2_545
Cu1 O5 1.967(2) .
Cu1 O5 2.033(2) 3_676
Cu1 N3 2.041(3) 4_586
Cu1 O1 2.114(2) .
Cu1 Cu1 3.0348(10) 3_676
Cu2 O4 1.950(2) 4_686
Cu2 O5 1.952(2) .
Cu2 O6 1.970(3) .
Cu2 N2 2.004(3) 4_586
Cu2 O2 2.177(3) 3_676
O1 C8 1.264(4) .
O2 C8 1.253(4) .
O2 Cu2 2.177(3) 3_676
O3 C9 1.259(4) .
O3 Cu1 1.937(2) 2
O4 C9 1.260(4) .
O4 Cu2 1.950(2) 4_585
O5 Cu1 2.033(2) 3_676
O5 H5A 1.003(17) .
N1 N2 1.328(4) .
N1 C1 1.336(4) .
N2 N3 1.317(4) .
N2 Cu2 2.004(3) 4_685
N3 N4 1.324(4) .
N3 Cu1 2.041(3) 4_685
N4 C1 1.337(4) .
C1 C2 1.471(5) .
C2 C7 1.394(5) .
C2 C3 1.399(5) .
C3 C4 1.386(5) .
C3 H3 0.9300 .
C4 C5 1.375(5) .
C4 C8 1.510(5) .
C5 C6 1.402(5) .
C5 H5 0.9300 .
C6 C7 1.396(5) .
C6 C9 1.500(4) .
C7 H7 0.9300 .
O6 C10 1.136(8) .
O6 C10' 1.14(2) .

loop_
_platon_squeeze_void_nr
_platon_squeeze_void_average_x
_platon_squeeze_void_average_y
_platon_squeeze_void_average_z
_platon_squeeze_void_volume
_platon_squeeze_void_count_electrons
_platon_squeeze_void_content
1 -0.007 -0.020 0.002 1339 282 ' '
